data_4133409
loop_
_publ_author_name
'Tan, Yu'
'Jia, Shiqi'
'Hu, Fangli'
'Liu, Yidong'
'Peng, Lei'
'Li, Dongmei'
'Yan, Hailong'

_publ_section_title
;
 Enantioselective Construction of Vicinal Diaxial Styrenes and Multiaxis
 System via Organocatalysis.
;
_journal_issue 49
_journal_name_full 'Journal of the American Chemical Society'
_journal_page_first 16893
_journal_page_last 16898
_journal_paper_doi 10.1021/jacs.8b09893
_journal_volume 140
_journal_year 2018
_chemical_absolute_configuration ad
_chemical_formula_moiety 'C35 H24 Cl I O3 S, C4 H8 O2'
_chemical_formula_sum 'C39 H32 Cl I O5 S'
_chemical_formula_weight 775.05
_space_group_crystal_system monoclinic
_space_group_IT_number 4
_space_group_name_Hall 'P 2yb'
_space_group_name_H-M_alt 'P 1 21 1'
_atom_sites_solution_hydrogens geom
_atom_sites_solution_primary dual
_audit_creation_date 2018-07-03
_audit_creation_method
;
Olex2 1.2-alpha
(compiled 2017.06.06 svn.r3414 for OlexSys, GUI svn.r5353)
;
_cell_angle_alpha 90
_cell_angle_beta 100.761(4)
_cell_angle_gamma 90
_cell_formula_units_Z 2
_cell_length_a 9.1728(4)
_cell_length_b 20.3330(7)
_cell_length_c 9.8676(3)
_cell_measurement_reflns_used 7570
_cell_measurement_temperature 295(2)
_cell_measurement_theta_max 25.9850
_cell_measurement_theta_min 3.7530
_cell_volume 1808.05(12)
_computing_molecular_graphics 'Olex2 (Dolomanov et al., 2009)'
_computing_publication_material 'Olex2 (Dolomanov et al., 2009)'
_computing_structure_refinement 'ShelXL (Sheldrick, 2015)'
_computing_structure_solution 'ShelXT (Sheldrick, 2015)'
_diffrn_ambient_temperature 295(2)
_diffrn_detector_area_resol_mean 16.0892
_diffrn_measured_fraction_theta_full 0.997
_diffrn_measured_fraction_theta_max 0.998
_diffrn_measurement_device_type 'SuperNova, Single source at offset, Atlas'
_diffrn_measurement_method '\w scans'
_diffrn_radiation_type MoK\a
_diffrn_radiation_wavelength 0.71073
_diffrn_reflns_av_R_equivalents 0.0265
_diffrn_reflns_av_unetI/netI 0.0441
_diffrn_reflns_Laue_measured_fraction_full 0.997
_diffrn_reflns_Laue_measured_fraction_max 0.998
_diffrn_reflns_limit_h_max 11
_diffrn_reflns_limit_h_min -11
_diffrn_reflns_limit_k_max 25
_diffrn_reflns_limit_k_min -25
_diffrn_reflns_limit_l_max 12
_diffrn_reflns_limit_l_min -10
_diffrn_reflns_number 14778
_diffrn_reflns_point_group_measured_fraction_full 0.998
_diffrn_reflns_point_group_measured_fraction_max 0.998
_diffrn_reflns_theta_full 25.242
_diffrn_reflns_theta_max 26.372
_diffrn_reflns_theta_min 3.362
_diffrn_source 'micro-focus sealed X-ray tube'
_exptl_absorpt_coefficient_mu 1.059
_exptl_absorpt_correction_T_max 1.00000
_exptl_absorpt_correction_T_min 0.59441
_exptl_absorpt_correction_type multi-scan
_exptl_absorpt_process_details
;
CrysAlisPro 1.171.38.41k (Rigaku Oxford Diffraction, 2015)
Empirical absorption correction using spherical harmonics,
 implemented in SCALE3 ABSPACK scaling algorithm.
;
_exptl_crystal_colour colorless
_exptl_crystal_density_diffrn 1.424
_exptl_crystal_description block
_exptl_crystal_F_000 784
_exptl_crystal_size_max 0.36
_exptl_crystal_size_mid 0.34
_exptl_crystal_size_min 0.32
_refine_diff_density_max 0.369
_refine_diff_density_min -0.461
_refine_diff_density_rms 0.050
_refine_ls_abs_structure_details
;
 Flack x determined using 2504 quotients [(I+)-(I-)]/[(I+)+(I-)]
 (Parsons, Flack and Wagner, Acta Cryst. B69 (2013) 249-259).
;
_refine_ls_abs_structure_Flack -0.022(8)
_refine_ls_extinction_method none
_refine_ls_goodness_of_fit_ref 1.056
_refine_ls_hydrogen_treatment constr
_refine_ls_matrix_type full
_refine_ls_number_parameters 428
_refine_ls_number_reflns 7391
_refine_ls_number_restraints 1
_refine_ls_restrained_S_all 1.056
_refine_ls_R_factor_all 0.0473
_refine_ls_R_factor_gt 0.0373
_refine_ls_shift/su_max 0.001
_refine_ls_shift/su_mean 0.000
_refine_ls_structure_factor_coef Fsqd
_refine_ls_weighting_details 'w=1/[\s^2^(Fo^2^)+(0.0321P)^2^+0.1656P] where P=(Fo^2^+2Fc^2^)/3'
_refine_ls_weighting_scheme calc
_refine_ls_wR_factor_gt 0.0739
_refine_ls_wR_factor_ref 0.0794
_reflns_Friedel_coverage 0.943
_reflns_Friedel_fraction_full 0.998
_reflns_Friedel_fraction_max 0.998
_reflns_number_gt 6342
_reflns_number_total 7391
_reflns_threshold_expression 'I > 2\s(I)'
_cod_data_source_file ja8b09893_si_005.cif
_cod_data_source_block 2256-2
_cod_database_code 4133409
_shelx_shelxl_version_number 2014/7
_shelx_space_group_comment
;
The symmetry employed for this shelxl refinement is uniquely defined
by the following loop, which should always be used as a source of
symmetry information in preference to the above space-group names.
They are only intended as comments.
;
_olex2_refinement_description
;
1. Fixed Uiso
 At 1.2 times of:
  All C(H) groups, All C(H,H) groups
 At 1.5 times of:
  All C(H,H,H) groups, All O(H) groups
2.a Secondary CH2 refined with riding coordinates:
 C38(H38A,H38B)
2.b Aromatic/amide H refined with riding coordinates:
 C28(H28), C7(H7), C8(H8), C16(H16), C25(H25), C4(H4), C2(H2), C5(H5), C3(H3),
 C17(H17), C27(H27), C19(H19), C23(H23), C26(H26), C31(H31), C35(H35), C18(H18),
  C33(H33), C32(H32), C34(H34)
2.c Idealised Me refined as rotating group:
 C22(H22A,H22B,H22C), C36(H36A,H36B,H36C), C39(H39A,H39B,H39C)
2.d Idealised tetrahedral OH refined as rotating group:
 O1(H1)
;
_olex2_submission_special_instructions 'No special instructions were received'

loop_
_space_group_symop_operation_xyz
'x, y, z'
'-x, y+1/2, -z'

loop_
_atom_site_label
_atom_site_type_symbol
_atom_site_fract_x
_atom_site_fract_y
_atom_site_fract_z
_atom_site_U_iso_or_equiv
_atom_site_adp_type
_atom_site_occupancy
_atom_site_site_symmetry_order
_atom_site_calc_flag
_atom_site_refinement_flags_posn
I1 I 0.33804(4) 0.61425(2) 0.47990(3) 0.06180(13) Uani 1 1 d .
S1 S 0.56979(13) 0.42594(6) 0.70464(13) 0.0404(3) Uani 1 1 d .
Cl1 Cl 0.4525(2) 0.74481(8) 0.7855(2) 0.0835(5) Uani 1 1 d .
O3 O 0.5918(4) 0.45022(18) 0.8428(4) 0.0530(10) Uani 1 1 d .
O1 O 0.2617(4) 0.4285(2) 0.4067(4) 0.0621(11) Uani 1 1 d .
H1 H 0.2003 0.4109 0.3467 0.093 Uiso 1 1 calc GR
O2 O 0.6955(4) 0.4024(2) 0.6524(4) 0.0616(11) Uani 1 1 d .
C1 C 0.6272(6) 0.4946(3) 0.3885(6) 0.0432(13) Uani 1 1 d .
C12 C 0.4243(5) 0.5420(2) 0.6298(5) 0.0377(11) Uani 1 1 d .
C13 C 0.3920(5) 0.5573(2) 0.7674(5) 0.0381(11) Uani 1 1 d .
C11 C 0.4853(5) 0.4895(2) 0.5852(5) 0.0359(11) Uani 1 1 d .
C6 C 0.6358(6) 0.4781(3) 0.2493(6) 0.0502(13) Uani 1 1 d .
C29 C 0.2618(5) 0.5284(2) 0.8026(5) 0.0408(12) Uani 1 1 d .
C14 C 0.4817(5) 0.5989(2) 0.8594(5) 0.0434(13) Uani 1 1 d .
C10 C 0.4989(5) 0.4751(2) 0.4399(5) 0.0388(11) Uani 1 1 d .
C28 C 0.1589(5) 0.4916(3) 0.7088(6) 0.0483(13) Uani 1 1 d .
H28 H 0.1731 0.4862 0.6185 0.058 Uiso 1 1 calc R
C7 C 0.5195(8) 0.4437(3) 0.1690(6) 0.0613(17) Uani 1 1 d .
H7 H 0.5258 0.4325 0.0789 0.074 Uiso 1 1 calc R
O4 O 0.0423(5) 0.3716(2) 0.2172(6) 0.0856(15) Uani 1 1 d .
C9 C 0.3843(6) 0.4432(2) 0.3553(5) 0.0461(13) Uani 1 1 d .
C30 C 0.4416(6) 0.3607(3) 0.6933(6) 0.0512(14) Uani 1 1 d .
C8 C 0.3979(7) 0.4262(3) 0.2193(5) 0.0564(15) Uani 1 1 d .
H8 H 0.3223 0.4028 0.1639 0.068 Uiso 1 1 calc R
C15 C 0.6133(6) 0.6318(2) 0.8202(5) 0.0467(14) Uani 1 1 d .
C16 C 0.7449(5) 0.5980(2) 0.8223(6) 0.0491(14) Uani 1 1 d .
H16 H 0.7499 0.5537 0.8459 0.059 Uiso 1 1 calc R
C24 C 0.2341(6) 0.5375(3) 0.9377(6) 0.0493(13) Uani 1 1 d .
C25 C 0.1100(8) 0.5061(3) 0.9754(8) 0.0650(18) Uani 1 1 d .
H25 H 0.0930 0.5102 1.0650 0.078 Uiso 1 1 calc R
C4 C 0.8712(8) 0.5342(4) 0.2754(8) 0.075(2) Uani 1 1 d .
H4 H 0.9535 0.5470 0.2393 0.090 Uiso 1 1 calc R
C21 C 0.4523(6) 0.6079(4) 0.9948(5) 0.0508(12) Uani 1 1 d .
O5 O -0.1649(6) 0.3170(3) 0.1664(8) 0.107(2) Uani 1 1 d .
C2 C 0.7432(6) 0.5311(3) 0.4654(6) 0.0533(14) Uani 1 1 d .
H2 H 0.7388 0.5425 0.5558 0.064 Uiso 1 1 calc R
C5 C 0.7608(8) 0.5000(4) 0.1968(7) 0.0717(19) Uani 1 1 d .
H5 H 0.7669 0.4906 0.1057 0.086 Uiso 1 1 calc R
C3 C 0.8617(7) 0.5503(4) 0.4117(7) 0.0683(18) Uani 1 1 d .
H3 H 0.9374 0.5743 0.4655 0.082 Uiso 1 1 calc R
C17 C 0.8694(6) 0.6285(3) 0.7903(7) 0.0641(18) Uani 1 1 d .
H17 H 0.9557 0.6046 0.7901 0.077 Uiso 1 1 calc R
C20 C 0.6119(6) 0.6984(3) 0.7890(7) 0.0578(15) Uani 1 1 d .
C27 C 0.0381(6) 0.4635(3) 0.7492(8) 0.0624(17) Uani 1 1 d .
H27 H -0.0295 0.4398 0.6857 0.075 Uiso 1 1 calc R
C19 C 0.7367(8) 0.7294(3) 0.7577(8) 0.0735(19) Uani 1 1 d .
H19 H 0.7334 0.7740 0.7359 0.088 Uiso 1 1 calc R
C23 C 0.3328(7) 0.5770(3) 1.0302(6) 0.0593(16) Uani 1 1 d .
H23 H 0.3155 0.5823 1.1195 0.071 Uiso 1 1 calc R
C26 C 0.0155(7) 0.4700(3) 0.8824(8) 0.0690(19) Uani 1 1 d .
H26 H -0.0653 0.4494 0.9089 0.083 Uiso 1 1 calc R
C31 C 0.3465(7) 0.3584(3) 0.7846(8) 0.0688(18) Uani 1 1 d .
H31 H 0.3473 0.3911 0.8507 0.083 Uiso 1 1 calc R
C35 C 0.4442(9) 0.3117(3) 0.5969(7) 0.077(2) Uani 1 1 d .
H35 H 0.5090 0.3140 0.5349 0.093 Uiso 1 1 calc R
C18 C 0.8638(8) 0.6945(3) 0.7590(8) 0.076(2) Uani 1 1 d .
H18 H 0.9473 0.7154 0.7386 0.091 Uiso 1 1 calc R
C22 C 0.5531(9) 0.6506(3) 1.0972(7) 0.078(2) Uani 1 1 d .
H22A H 0.6546 0.6386 1.0984 0.117 Uiso 1 1 calc GR
H22B H 0.5303 0.6445 1.1874 0.117 Uiso 1 1 calc GR
H22C H 0.5386 0.6959 1.0707 0.117 Uiso 1 1 calc GR
C37 C -0.0655(8) 0.3453(4) 0.2497(10) 0.089(3) Uani 1 1 d .
C33 C 0.2511(11) 0.2580(5) 0.6847(16) 0.125(5) Uani 1 1 d .
H33 H 0.1858 0.2228 0.6817 0.150 Uiso 1 1 calc R
C32 C 0.2476(9) 0.3052(5) 0.7754(13) 0.108(3) Uani 1 1 d .
H32 H 0.1790 0.3033 0.8338 0.129 Uiso 1 1 calc R
C34 C 0.3479(14) 0.2591(4) 0.5948(11) 0.108(4) Uani 1 1 d .
H34 H 0.3490 0.2248 0.5327 0.130 Uiso 1 1 calc R
C38 C -0.1446(12) 0.3162(5) 0.0214(10) 0.131(4) Uani 1 1 d .
H38A H -0.1879 0.3559 -0.0236 0.158 Uiso 1 1 calc R
H38B H -0.0391 0.3172 0.0201 0.158 Uiso 1 1 calc R
C36 C -0.0948(11) 0.3443(5) 0.3956(11) 0.112(3) Uani 1 1 d .
H36A H -0.0023 0.3467 0.4596 0.168 Uiso 1 1 calc GR
H36B H -0.1453 0.3044 0.4105 0.168 Uiso 1 1 calc GR
H36C H -0.1554 0.3814 0.4092 0.168 Uiso 1 1 calc GR
C39 C -0.207(2) 0.2621(9) -0.0543(17) 0.217(8) Uani 1 1 d .
H39A H -0.1899 0.2653 -0.1471 0.326 Uiso 1 1 calc GR
H39B H -0.3119 0.2611 -0.0553 0.326 Uiso 1 1 calc GR
H39C H -0.1624 0.2225 -0.0126 0.326 Uiso 1 1 calc GR

loop_
_atom_site_aniso_label
_atom_site_aniso_U_11
_atom_site_aniso_U_22
_atom_site_aniso_U_33
_atom_site_aniso_U_23
_atom_site_aniso_U_13
_atom_site_aniso_U_12
I1 0.0735(2) 0.0650(2) 0.04639(19) 0.0109(2) 0.00981(15) 0.0123(2)
S1 0.0361(6) 0.0534(7) 0.0315(6) 0.0012(6) 0.0057(5) 0.0016(5)
Cl1 0.0771(11) 0.0561(9) 0.1168(16) 0.0031(10) 0.0171(10) 0.0188(8)
O3 0.065(2) 0.061(2) 0.0297(19) -0.0012(17) -0.0003(17) -0.0020(18)
O1 0.051(2) 0.084(3) 0.048(2) -0.005(2) 0.0002(19) -0.022(2)
O2 0.044(2) 0.089(3) 0.057(2) 0.015(2) 0.0212(19) 0.0195(19)
C1 0.045(3) 0.052(3) 0.035(3) 0.003(2) 0.014(2) 0.006(2)
C12 0.029(2) 0.049(3) 0.035(3) 0.003(2) 0.004(2) -0.005(2)
C13 0.033(2) 0.048(3) 0.034(3) 0.003(2) 0.008(2) 0.007(2)
C11 0.027(2) 0.051(3) 0.029(2) 0.002(2) 0.0031(19) -0.005(2)
C6 0.055(3) 0.063(4) 0.035(3) 0.006(3) 0.016(3) 0.016(3)
C29 0.035(3) 0.053(3) 0.036(3) 0.007(2) 0.011(2) 0.012(2)
C14 0.042(3) 0.048(4) 0.041(3) -0.001(2) 0.008(2) 0.004(2)
C10 0.042(3) 0.047(3) 0.028(2) 0.000(2) 0.006(2) 0.002(2)
C28 0.036(3) 0.062(3) 0.050(3) 0.004(3) 0.016(2) 0.001(2)
C7 0.082(4) 0.075(4) 0.027(3) -0.001(3) 0.010(3) 0.019(3)
O4 0.056(3) 0.089(3) 0.104(4) -0.013(3) -0.004(3) -0.022(3)
C9 0.051(3) 0.045(3) 0.038(3) 0.004(2) -0.001(2) 0.002(2)
C30 0.048(3) 0.044(3) 0.056(3) 0.004(3) -0.001(3) 0.002(2)
C8 0.073(4) 0.059(4) 0.030(3) -0.005(2) -0.006(3) 0.003(3)
C15 0.049(3) 0.047(4) 0.042(3) -0.008(2) 0.002(2) -0.003(2)
C16 0.044(3) 0.046(4) 0.056(3) -0.003(2) 0.005(2) -0.003(2)
C24 0.051(3) 0.058(3) 0.044(3) 0.007(3) 0.024(3) 0.015(3)
C25 0.062(4) 0.083(5) 0.060(4) 0.023(4) 0.035(3) 0.017(4)
C4 0.067(4) 0.105(6) 0.067(5) 0.014(4) 0.046(4) 0.004(4)
C21 0.063(3) 0.052(3) 0.037(2) -0.008(3) 0.007(2) 0.006(3)
O5 0.081(4) 0.091(4) 0.138(6) 0.011(4) -0.005(4) -0.022(3)
C2 0.043(3) 0.080(4) 0.039(3) 0.001(3) 0.015(2) 0.000(3)
C5 0.079(5) 0.097(5) 0.050(4) 0.011(4) 0.037(4) 0.018(4)
C3 0.049(3) 0.095(5) 0.064(4) 0.010(4) 0.017(3) -0.004(3)
C17 0.043(3) 0.060(5) 0.086(4) 0.000(3) 0.006(3) -0.003(3)
C20 0.058(3) 0.051(3) 0.061(4) -0.006(3) 0.003(3) 0.004(3)
C27 0.039(3) 0.070(4) 0.082(5) 0.010(3) 0.018(3) 0.001(3)
C19 0.072(4) 0.048(4) 0.099(6) 0.004(3) 0.010(4) -0.013(3)
C23 0.072(4) 0.076(4) 0.036(3) 0.001(3) 0.023(3) 0.020(3)
C26 0.051(4) 0.075(4) 0.089(5) 0.030(4) 0.034(4) 0.007(3)
C31 0.053(3) 0.062(4) 0.094(5) 0.019(4) 0.020(4) 0.004(3)
C35 0.113(6) 0.061(4) 0.050(4) -0.004(3) -0.006(4) -0.001(4)
C18 0.061(4) 0.071(5) 0.097(6) 0.003(4) 0.016(4) -0.022(3)
C22 0.095(5) 0.082(4) 0.052(4) -0.023(3) 0.004(4) 0.004(4)
C37 0.057(4) 0.063(4) 0.131(8) -0.012(5) -0.024(5) 0.009(4)
C33 0.085(6) 0.064(6) 0.202(14) 0.032(7) -0.035(7) -0.021(5)
C32 0.066(5) 0.081(6) 0.181(11) 0.051(6) 0.034(6) -0.001(4)
C34 0.141(9) 0.059(5) 0.101(7) -0.003(5) -0.041(6) -0.014(6)
C38 0.163(10) 0.136(9) 0.077(6) 0.027(6) -0.022(6) -0.083(8)
C36 0.120(7) 0.120(8) 0.104(8) -0.008(6) 0.038(6) 0.000(6)
C39 0.30(2) 0.213(18) 0.150(13) -0.032(12) 0.071(13) -0.109(17)

loop_
_atom_type_symbol
_atom_type_description
_atom_type_scat_dispersion_real
_atom_type_scat_dispersion_imag
_atom_type_scat_source
C C 0.0033 0.0016 'International Tables Vol C Tables 4.2.6.8 and 6.1.1.4'
H H 0.0000 0.0000 'International Tables Vol C Tables 4.2.6.8 and 6.1.1.4'
Cl Cl 0.1484 0.1585 'International Tables Vol C Tables 4.2.6.8 and 6.1.1.4'
I I -0.4742 1.8119 'International Tables Vol C Tables 4.2.6.8 and 6.1.1.4'
O O 0.0106 0.0060 'International Tables Vol C Tables 4.2.6.8 and 6.1.1.4'
S S 0.1246 0.1234 'International Tables Vol C Tables 4.2.6.8 and 6.1.1.4'

loop_
_geom_angle_atom_site_label_1
_geom_angle_atom_site_label_2
_geom_angle_atom_site_label_3
_geom_angle
O3 S1 O2 118.7(2)
O3 S1 C11 109.8(2)
O3 S1 C30 107.1(3)
O2 S1 C11 106.2(2)
O2 S1 C30 107.4(3)
C30 S1 C11 107.1(2)
C9 O1 H1 109.5
C10 C1 C6 118.3(5)
C2 C1 C6 118.2(5)
C2 C1 C10 123.4(5)
C13 C12 I1 112.4(3)
C11 C12 I1 116.9(3)
C11 C12 C13 130.5(4)
C29 C13 C12 117.2(4)
C14 C13 C12 122.2(4)
C14 C13 C29 120.6(5)
C12 C11 S1 120.9(4)
C12 C11 C10 126.7(4)
C10 C11 S1 112.4(4)
C7 C6 C1 119.4(5)
C7 C6 C5 122.5(6)
C5 C6 C1 118.1(6)
C28 C29 C13 123.1(5)
C28 C29 C24 118.2(5)
C24 C29 C13 118.7(5)
C13 C14 C15 120.7(4)
C13 C14 C21 119.9(5)
C21 C14 C15 119.3(5)
C1 C10 C11 120.8(4)
C9 C10 C1 120.3(5)
C9 C10 C11 118.9(4)
C29 C28 H28 119.7
C27 C28 C29 120.6(6)
C27 C28 H28 119.7
C6 C7 H7 119.3
C8 C7 C6 121.4(5)
C8 C7 H7 119.3
O1 C9 C10 118.2(5)
O1 C9 C8 122.0(5)
C10 C9 C8 119.9(5)
C31 C30 S1 119.0(5)
C31 C30 C35 121.7(6)
C35 C30 S1 119.3(5)
C7 C8 C9 120.6(5)
C7 C8 H8 119.7
C9 C8 H8 119.7
C16 C15 C14 121.2(4)
C16 C15 C20 117.3(5)
C20 C15 C14 121.4(5)
C15 C16 H16 119.1
C17 C16 C15 121.8(5)
C17 C16 H16 119.1
C25 C24 C29 118.9(6)
C23 C24 C29 118.5(5)
C23 C24 C25 122.6(6)
C24 C25 H25 119.6
C26 C25 C24 120.8(6)
C26 C25 H25 119.6
C5 C4 H4 120.1
C5 C4 C3 119.8(6)
C3 C4 H4 120.1
C14 C21 C22 120.1(6)
C23 C21 C14 118.9(5)
C23 C21 C22 121.0(5)
C37 O5 C38 115.7(8)
C1 C2 H2 119.1
C3 C2 C1 121.8(6)
C3 C2 H2 119.1
C6 C5 H5 119.2
C4 C5 C6 121.6(6)
C4 C5 H5 119.2
C4 C3 H3 119.8
C2 C3 C4 120.4(6)
C2 C3 H3 119.8
C16 C17 H17 120.3
C18 C17 C16 119.3(6)
C18 C17 H17 120.3
C15 C20 Cl1 120.5(5)
C15 C20 C19 121.2(6)
C19 C20 Cl1 118.3(5)
C28 C27 H27 119.5
C28 C27 C26 120.9(6)
C26 C27 H27 119.5
C20 C19 H19 120.0
C18 C19 C20 119.9(6)
C18 C19 H19 120.0
C24 C23 H23 118.5
C21 C23 C24 123.1(5)
C21 C23 H23 118.5
C25 C26 C27 120.5(6)
C25 C26 H26 119.8
C27 C26 H26 119.8
C30 C31 H31 121.0
C30 C31 C32 117.9(8)
C32 C31 H31 121.0
C30 C35 H35 120.8
C30 C35 C34 118.3(9)
C34 C35 H35 120.8
C17 C18 H18 119.8
C19 C18 C17 120.4(6)
C19 C18 H18 119.8
C21 C22 H22A 109.5
C21 C22 H22B 109.5
C21 C22 H22C 109.5
H22A C22 H22B 109.5
H22A C22 H22C 109.5
H22B C22 H22C 109.5
O4 C37 O5 123.9(10)
O4 C37 C36 123.6(7)
O5 C37 C36 112.5(9)
C32 C33 H33 119.0
C32 C33 C34 122.0(9)
C34 C33 H33 119.0
C31 C32 H32 119.7
C33 C32 C31 120.5(10)
C33 C32 H32 119.7
C35 C34 H34 120.2
C33 C34 C35 119.6(10)
C33 C34 H34 120.2
O5 C38 H38A 108.6
O5 C38 H38B 108.6
H38A C38 H38B 107.6
C39 C38 O5 114.5(9)
C39 C38 H38A 108.6
C39 C38 H38B 108.6
C37 C36 H36A 109.5
C37 C36 H36B 109.5
C37 C36 H36C 109.5
H36A C36 H36B 109.5
H36A C36 H36C 109.5
H36B C36 H36C 109.5
C38 C39 H39A 109.5
C38 C39 H39B 109.5
C38 C39 H39C 109.5
H39A C39 H39B 109.5
H39A C39 H39C 109.5
H39B C39 H39C 109.5

loop_
_geom_bond_atom_site_label_1
_geom_bond_atom_site_label_2
_geom_bond_distance
I1 C12 2.130(5)
S1 O3 1.428(4)
S1 O2 1.430(4)
S1 C11 1.822(5)
S1 C30 1.762(6)
Cl1 C20 1.735(6)
O1 H1 0.8200
O1 C9 1.351(6)
C1 C6 1.431(8)
C1 C10 1.422(7)
C1 C2 1.399(8)
C12 C13 1.476(7)
C12 C11 1.319(7)
C13 C29 1.431(7)
C13 C14 1.392(7)
C11 C10 1.491(6)
C6 C7 1.393(9)
C6 C5 1.416(9)
C29 C28 1.409(7)
C29 C24 1.415(8)
C14 C15 1.494(7)
C14 C21 1.423(7)
C10 C9 1.377(7)
C28 H28 0.9300
C28 C27 1.371(8)
C7 H7 0.9300
C7 C8 1.350(9)
O4 C37 1.219(10)
C9 C8 1.414(8)
C30 C31 1.366(9)
C30 C35 1.381(9)
C8 H8 0.9300
C15 C16 1.386(7)
C15 C20 1.388(8)
C16 H16 0.9300
C16 C17 1.386(8)
C24 C25 1.415(8)
C24 C23 1.411(9)
C25 H25 0.9300
C25 C26 1.354(10)
C4 H4 0.9300
C4 C5 1.348(10)
C4 C3 1.403(10)
C21 C23 1.364(8)
C21 C22 1.510(9)
O5 C37 1.248(9)
O5 C38 1.477(11)
C2 H2 0.9300
C2 C3 1.352(8)
C5 H5 0.9300
C3 H3 0.9300
C17 H17 0.9300
C17 C18 1.376(9)
C20 C19 1.391(9)
C27 H27 0.9300
C27 C26 1.375(9)
C19 H19 0.9300
C19 C18 1.364(10)
C23 H23 0.9300
C26 H26 0.9300
C31 H31 0.9300
C31 C32 1.404(10)
C35 H35 0.9300
C35 C34 1.384(13)
C18 H18 0.9300
C22 H22A 0.9600
C22 H22B 0.9600
C22 H22C 0.9600
C37 C36 1.513(13)
C33 H33 0.9300
C33 C32 1.317(16)
C33 C34 1.367(15)
C32 H32 0.9300
C34 H34 0.9300
C38 H38A 0.9700
C38 H38B 0.9700
C38 C39 1.393(16)
C36 H36A 0.9600
C36 H36B 0.9600
C36 H36C 0.9600
C39 H39A 0.9600
C39 H39B 0.9600
C39 H39C 0.9600
